data_7114938
loop_
_publ_author_name
'Graham, Mark A.'
'Thornton-Pett, Mark'
'Rayner, Christopher M.'
'Wadsworth, Alan H.'

_publ_section_title
;
 Tandem cationic cyclisation--aziridinium ion formation--nucleophilic ring
 opening: new methodology for the stereocontrolled synthesis of
 substituted pyrrolidines
;
_journal_issue 11
_journal_name_full 'Chemical Communications'
_journal_page_first 966
_journal_paper_doi 10.1039/b102124i
_journal_year 2001
_chemical_formula_sum 'C39 H42 B N O'
_chemical_formula_weight 551.55
_chemical_name_systematic
; 
? 
;
_space_group_IT_number 1
_symmetry_cell_setting triclinic
_symmetry_space_group_name_Hall 'P 1'
_symmetry_space_group_name_H-M 'P 1'
_atom_sites_solution_hydrogens geom
_atom_sites_solution_primary direct
_atom_sites_solution_secondary difmap
_audit_creation_method SHELXL-97
_cell_angle_alpha 114.3040(10)
_cell_angle_beta 97.6460(10)
_cell_angle_gamma 99.5540(10)
_cell_formula_units_Z 1
_cell_length_a 9.0282(2)
_cell_length_b 9.7091(2)
_cell_length_c 10.3036(2)
_cell_measurement_temperature 150(2)
_cell_volume 791.07(3)
_computing_cell_refinement 'DENZO-SMN (Otwinowski & Minor, 1996)'
_computing_data_collection 'COLLECT (Nonius, 1999)'
_computing_data_reduction 'DENZO-SMN (Otwinowski & Minor, 1996)'
_computing_molecular_graphics 'ORTEX (McArdle, 1995)'
_computing_publication_material 'WC (Thornton-Pett, 2000)'
_computing_structure_refinement 'SHELXL-97 (Sheldrick, 1997)'
_computing_structure_solution 'SHELXS-97 (Sheldrick, 1990)'
_diffrn_ambient_temperature 150(2)
_diffrn_detector_area_resol_mean 9.091
_diffrn_measured_fraction_theta_full 0.991
_diffrn_measured_fraction_theta_max 0.991
_diffrn_measurement_device_type 'Nonius KappaCCD area detector diffractometer'
_diffrn_measurement_method
;
Detector set at 30mm from sample with different 2theta offsets 
1 degree phi exposures for chi=0 degree settings
1 degree omega exposures for chi=90 degree settings
;
_diffrn_radiation_monochromator graphite
_diffrn_radiation_source 'fine-focus sealed tube'
_diffrn_radiation_type MoK\a
_diffrn_radiation_wavelength 0.71073
_diffrn_reflns_av_R_equivalents 0.0392
_diffrn_reflns_av_sigmaI/netI 0.0555
_diffrn_reflns_limit_h_max 11
_diffrn_reflns_limit_h_min -11
_diffrn_reflns_limit_k_max 11
_diffrn_reflns_limit_k_min -11
_diffrn_reflns_limit_l_max 12
_diffrn_reflns_limit_l_min -12
_diffrn_reflns_number 8491
_diffrn_reflns_theta_full 25.99
_diffrn_reflns_theta_max 25.99
_diffrn_reflns_theta_min 3.32
_exptl_absorpt_coefficient_mu 0.067
_exptl_absorpt_correction_T_max 0.9886
_exptl_absorpt_correction_T_min 0.9677
_exptl_absorpt_correction_type multi-scan
_exptl_absorpt_process_details
;
Using multiple and symmetry-related data measurements via the program SORTAV
See R.H. Blessing, Acta Cryst (1995), A51, 33-38 
;
_exptl_crystal_colour colourless
_exptl_crystal_density_diffrn 1.158
_exptl_crystal_density_method 'not measured'
_exptl_crystal_description plate
_exptl_crystal_F_000 296
_exptl_crystal_size_max 0.49
_exptl_crystal_size_mid 0.37
_exptl_crystal_size_min 0.17
_refine_diff_density_max 0.400
_refine_diff_density_min -0.194
_refine_diff_density_rms 0.029
_refine_ls_abs_structure_details 'Flack H D (1983), Acta Cryst. A39, 876-881'
_refine_ls_abs_structure_Flack 2.4(17)
_refine_ls_extinction_coef 0.164(15)
_refine_ls_extinction_expression Fc^*^=kFc[1+0.001xFc^2^\l^3^/sin(2\q)]^-1/4^
_refine_ls_extinction_method SHELXL
_refine_ls_goodness_of_fit_ref 1.052
_refine_ls_hydrogen_treatment mixed
_refine_ls_matrix_type full
_refine_ls_number_parameters 382
_refine_ls_number_reflns 5075
_refine_ls_number_restraints 3
_refine_ls_restrained_S_all 1.051
_refine_ls_R_factor_all 0.0453
_refine_ls_R_factor_gt 0.0417
_refine_ls_shift/su_max 0.001
_refine_ls_shift/su_mean 0.000
_refine_ls_structure_factor_coef Fsqd
_refine_ls_weighting_details 'calc w=1/[\s^2^(Fo^2^)+(0.0338P)^2^+0.1688P] where P=(Fo^2^+2Fc^2^)/3'
_refine_ls_weighting_scheme calc
_refine_ls_wR_factor_gt 0.1014
_refine_ls_wR_factor_ref 0.1043
_reflns_number_gt 4754
_reflns_number_total 5075
_reflns_threshold_expression >2sigma(I)
_cod_data_source_file b102124i.txt
_cod_data_source_block mag149
_cod_depositor_comments
;
The following automatic conversions were performed:

'_symmetry_cell_setting' value 'Triclinic' changed to 'triclinic'
according to
/usr/data/users/saulius/automatic-downloads/retrospective/RSC/lib/dictionaries/cif_core.dic
dictionary named 'cif_core.dic' version 2.4.2 from 2011-04-26.

Automatic conversion script
Id: cif_fix_values 2281 2013-09-26 08:29:07Z andrius 
;
_cod_original_sg_symbol_H-M P1
_cod_database_code 7114938

loop_
_symmetry_equiv_pos_as_xyz
'x, y, z'

loop_
_atom_site_label
_atom_site_type_symbol
_atom_site_fract_x
_atom_site_fract_y
_atom_site_fract_z
_atom_site_U_iso_or_equiv
_atom_site_adp_type
_atom_site_occupancy
_atom_site_symmetry_multiplicity
_atom_site_calc_flag
_atom_site_refinement_flags
C2 C 0.6046(2) 0.3589(3) 0.1888(2) 0.0428(5) Uani 1 1 d .
H2A H 0.7117 0.4199 0.2398 0.051 Uiso 1 1 calc R
H2B H 0.5917 0.2847 0.0851 0.051 Uiso 1 1 calc R
C3 C 0.4794(3) 0.4361(3) 0.2293(3) 0.0516(6) Uani 1 1 d .
H3 H 0.5074 0.5468 0.3060 0.062 Uiso 1 1 calc R
C4 C 0.3305(4) 0.3786(4) 0.1239(3) 0.0686(9) Uani 1 1 d .
H4A H 0.3380 0.4101 0.0445 0.082 Uiso 1 1 calc R
H4B H 0.2494 0.4201 0.1726 0.082 Uiso 1 1 calc R
C5 C 0.2949(3) 0.2034(4) 0.0642(3) 0.0652(9) Uani 1 1 d .
H5 H 0.1811 0.1595 0.0415 0.078 Uiso 1 1 calc R
C6 C 0.3763(3) 0.1713(3) 0.1863(2) 0.0518(6) Uani 1 1 d .
H6A H 0.3044 0.1557 0.2464 0.062 Uiso 1 1 calc R
H6B H 0.4168 0.0774 0.1445 0.062 Uiso 1 1 calc R
C8 C 0.2640(3) -0.0061(3) -0.1700(3) 0.0596(7) Uani 1 1 d .
H8A H 0.1621 0.0024 -0.2105 0.071 Uiso 1 1 calc R
H8B H 0.2479 -0.0780 -0.1246 0.071 Uiso 1 1 calc R
C9 C 0.3490(4) -0.0670(3) -0.2893(3) 0.0682(8) Uani 1 1 d .
H9A H 0.3677 0.0068 -0.3311 0.102 Uiso 1 1 calc R
H9B H 0.2871 -0.1681 -0.3657 0.102 Uiso 1 1 calc R
H9C H 0.4478 -0.0794 -0.2489 0.102 Uiso 1 1 calc R
C10 C 0.5740(2) 0.3522(2) 0.4311(2) 0.0374(5) Uani 1 1 d .
H10 H 0.6474 0.4572 0.4736 0.045 Uiso 1 1 calc R
C11 C 0.6675(3) 0.2375(3) 0.4329(3) 0.0521(6) Uani 1 1 d .
H11A H 0.5992 0.1327 0.3908 0.078 Uiso 1 1 calc R
H11B H 0.7186 0.2668 0.5339 0.078 Uiso 1 1 calc R
H11C H 0.7453 0.2383 0.3753 0.078 Uiso 1 1 calc R
C12 C 0.4491(2) 0.3670(3) 0.5179(2) 0.0380(5) Uani 1 1 d .
C13 C 0.4131(3) 0.5098(3) 0.5848(2) 0.0475(6) Uani 1 1 d .
H13 H 0.4685 0.5977 0.5777 0.057 Uiso 1 1 calc R
C14 C 0.2978(3) 0.5256(3) 0.6616(3) 0.0561(6) Uani 1 1 d .
H14 H 0.2747 0.6242 0.7067 0.067 Uiso 1 1 calc R
C15 C 0.2162(3) 0.4006(3) 0.6735(2) 0.0527(6) Uani 1 1 d .
H15 H 0.1363 0.4119 0.7256 0.063 Uiso 1 1 calc R
C16 C 0.2517(3) 0.2582(3) 0.6086(2) 0.0481(6) Uani 1 1 d .
H16 H 0.1960 0.1710 0.6165 0.058 Uiso 1 1 calc R
C17 C 0.3678(3) 0.2413(3) 0.5321(2) 0.0433(5) Uani 1 1 d .
H17 H 0.3921 0.1429 0.4891 0.052 Uiso 1 1 calc R
C111 C 1.1794(2) 0.7468(2) 0.1714(2) 0.0321(4) Uani 1 1 d .
C112 C 1.2415(2) 0.7347(2) 0.0501(2) 0.0369(5) Uani 1 1 d .
H112 H 1.1731 0.7073 -0.0399 0.044 Uiso 1 1 calc R
C113 C 1.3988(3) 0.7613(3) 0.0568(2) 0.0430(5) Uani 1 1 d .
H113 H 1.4355 0.7491 -0.0286 0.052 Uiso 1 1 calc R
C114 C 1.5024(3) 0.8051(3) 0.1860(3) 0.0430(5) Uani 1 1 d .
H114 H 1.6101 0.8239 0.1909 0.052 Uiso 1 1 calc R
C115 C 1.4458(2) 0.8212(3) 0.3090(2) 0.0430(5) Uani 1 1 d .
H115 H 1.5153 0.8523 0.3994 0.052 Uiso 1 1 calc R
C116 C 1.2887(2) 0.7922(2) 0.3005(2) 0.0378(5) Uani 1 1 d .
H116 H 1.2533 0.8036 0.3862 0.045 Uiso 1 1 calc R
C121 C 0.9507(2) 0.7165(2) 0.3102(2) 0.0330(4) Uani 1 1 d .
C122 C 0.9904(2) 0.6049(2) 0.3527(2) 0.0376(5) Uani 1 1 d .
H122 H 1.0379 0.5305 0.2915 0.045 Uiso 1 1 calc R
C123 C 0.9636(3) 0.5981(3) 0.4799(2) 0.0439(5) Uani 1 1 d .
H123 H 0.9933 0.5209 0.5044 0.053 Uiso 1 1 calc R
C124 C 0.8933(3) 0.7048(3) 0.5714(2) 0.0463(6) Uani 1 1 d .
H124 H 0.8756 0.7019 0.6592 0.056 Uiso 1 1 calc R
C125 C 0.8499(3) 0.8142(3) 0.5327(2) 0.0469(6) Uani 1 1 d .
H125 H 0.8004 0.8866 0.5936 0.056 Uiso 1 1 calc R
C126 C 0.8777(2) 0.8202(3) 0.4042(2) 0.0386(5) Uani 1 1 d .
H126 H 0.8462 0.8969 0.3800 0.046 Uiso 1 1 calc R
C131 C 0.9449(2) 0.8625(2) 0.1320(2) 0.0353(4) Uani 1 1 d .
C132 C 1.0056(3) 1.0163(2) 0.2421(3) 0.0410(5) Uani 1 1 d .
H132 H 1.0680 1.0321 0.3313 0.049 Uiso 1 1 calc R
C133 C 0.9785(3) 1.1458(3) 0.2262(3) 0.0489(6) Uani 1 1 d .
H133 H 1.0219 1.2473 0.3037 0.059 Uiso 1 1 calc R
C134 C 0.8886(3) 1.1274(3) 0.0978(3) 0.0554(7) Uani 1 1 d .
H134 H 0.8682 1.2152 0.0865 0.066 Uiso 1 1 calc R
C135 C 0.8293(3) 0.9788(3) -0.0135(3) 0.0575(7) Uani 1 1 d .
H135 H 0.7688 0.9644 -0.1029 0.069 Uiso 1 1 calc R
C136 C 0.8568(3) 0.8493(3) 0.0035(2) 0.0439(5) Uani 1 1 d .
H136 H 0.8140 0.7485 -0.0752 0.053 Uiso 1 1 calc R
C141 C 0.8975(2) 0.5474(2) 0.0242(2) 0.0325(4) Uani 1 1 d .
C142 C 0.9680(2) 0.4303(2) -0.0520(2) 0.0379(5) Uani 1 1 d .
H142 H 1.0772 0.4502 -0.0281 0.045 Uiso 1 1 calc R
C143 C 0.8839(3) 0.2850(3) -0.1622(2) 0.0449(5) Uani 1 1 d .
H143 H 0.9361 0.2082 -0.2111 0.054 Uiso 1 1 calc R
C144 C 0.7265(3) 0.2532(3) -0.1999(2) 0.0476(6) Uani 1 1 d .
H144 H 0.6691 0.1548 -0.2754 0.057 Uiso 1 1 calc R
C145 C 0.6520(3) 0.3650(3) -0.1273(2) 0.0476(6) Uani 1 1 d .
H145 H 0.5428 0.3442 -0.1523 0.057 Uiso 1 1 calc R
C146 C 0.7374(2) 0.5081(3) -0.0175(2) 0.0401(5) Uani 1 1 d .
H146 H 0.6837 0.5832 0.0319 0.048 Uiso 1 1 calc R
N1 N 0.50405(19) 0.31238(19) 0.27501(18) 0.0340(4) Uani 1 1 d .
O7 O 0.3530(2) 0.1414(2) -0.06510(17) 0.0630(5) Uani 1 1 d .
B1 B 0.9913(3) 0.7180(3) 0.1585(2) 0.0326(5) Uani 1 1 d .

loop_
_atom_site_aniso_label
_atom_site_aniso_U_11
_atom_site_aniso_U_22
_atom_site_aniso_U_33
_atom_site_aniso_U_23
_atom_site_aniso_U_13
_atom_site_aniso_U_12
C2 0.0406(12) 0.0491(12) 0.0390(11) 0.0237(10) 0.0074(9) 0.0015(10)
C3 0.0788(17) 0.0433(13) 0.0402(12) 0.0216(11) 0.0136(12) 0.0258(12)
C4 0.0704(18) 0.105(2) 0.0464(14) 0.0343(16) 0.0198(13) 0.0544(18)
C5 0.0310(12) 0.109(3) 0.0346(12) 0.0178(14) 0.0066(10) 0.0030(13)
C6 0.0486(14) 0.0470(13) 0.0388(12) 0.0068(10) 0.0102(10) -0.0097(11)
C8 0.0735(18) 0.0538(15) 0.0377(12) 0.0190(12) 0.0064(12) -0.0111(13)
C9 0.103(2) 0.0465(14) 0.0404(13) 0.0122(11) 0.0163(14) -0.0013(14)
C10 0.0382(11) 0.0377(11) 0.0323(10) 0.0157(9) 0.0036(9) 0.0021(9)
C11 0.0486(13) 0.0731(17) 0.0534(14) 0.0408(13) 0.0188(11) 0.0234(12)
C12 0.0411(12) 0.0407(11) 0.0274(9) 0.0133(9) 0.0041(8) 0.0055(9)
C13 0.0643(15) 0.0365(12) 0.0376(12) 0.0131(10) 0.0139(11) 0.0088(11)
C14 0.0773(17) 0.0481(14) 0.0421(13) 0.0137(11) 0.0229(12) 0.0227(13)
C15 0.0562(15) 0.0640(16) 0.0369(12) 0.0193(12) 0.0162(11) 0.0156(12)
C16 0.0494(14) 0.0550(14) 0.0408(12) 0.0242(11) 0.0128(10) 0.0051(11)
C17 0.0491(13) 0.0404(12) 0.0401(11) 0.0185(10) 0.0119(10) 0.0073(10)
C111 0.0364(10) 0.0262(9) 0.0323(10) 0.0117(8) 0.0083(8) 0.0072(8)
C112 0.0413(11) 0.0349(11) 0.0346(10) 0.0152(9) 0.0111(9) 0.0083(9)
C113 0.0417(12) 0.0393(12) 0.0435(12) 0.0127(10) 0.0165(10) 0.0081(10)
C114 0.0322(11) 0.0334(11) 0.0539(13) 0.0101(10) 0.0111(10) 0.0071(9)
C115 0.0389(12) 0.0376(11) 0.0459(12) 0.0140(10) 0.0037(10) 0.0095(9)
C116 0.0400(12) 0.0373(11) 0.0347(10) 0.0150(9) 0.0079(9) 0.0090(9)
C121 0.0296(10) 0.0343(11) 0.0297(9) 0.0122(8) 0.0038(8) 0.0017(8)
C122 0.0436(12) 0.0346(10) 0.0355(10) 0.0175(9) 0.0096(9) 0.0059(9)
C123 0.0477(13) 0.0431(12) 0.0399(11) 0.0246(10) 0.0026(10) -0.0023(10)
C124 0.0497(14) 0.0515(14) 0.0286(10) 0.0163(10) 0.0067(9) -0.0047(11)
C125 0.0506(13) 0.0504(13) 0.0334(11) 0.0124(10) 0.0162(10) 0.0074(11)
C126 0.0382(11) 0.0407(11) 0.0341(10) 0.0143(9) 0.0091(9) 0.0079(9)
C131 0.0350(11) 0.0402(11) 0.0387(11) 0.0215(9) 0.0165(9) 0.0124(9)
C132 0.0423(12) 0.0382(11) 0.0480(12) 0.0219(10) 0.0168(10) 0.0109(9)
C133 0.0523(14) 0.0411(12) 0.0662(15) 0.0283(12) 0.0306(12) 0.0186(11)
C134 0.0638(16) 0.0579(15) 0.0777(18) 0.0474(15) 0.0401(14) 0.0340(13)
C135 0.0647(16) 0.0782(19) 0.0576(15) 0.0473(15) 0.0242(13) 0.0345(14)
C136 0.0518(13) 0.0505(13) 0.0407(11) 0.0263(11) 0.0162(10) 0.0204(11)
C141 0.0386(11) 0.0352(10) 0.0280(9) 0.0186(8) 0.0081(8) 0.0075(9)
C142 0.0421(12) 0.0341(11) 0.0372(11) 0.0169(9) 0.0071(9) 0.0069(9)
C143 0.0572(15) 0.0368(11) 0.0364(11) 0.0143(9) 0.0088(10) 0.0071(10)
C144 0.0593(15) 0.0407(12) 0.0292(10) 0.0113(10) 0.0042(10) -0.0074(11)
C145 0.0394(12) 0.0615(15) 0.0343(11) 0.0207(11) 0.0052(9) -0.0030(11)
C146 0.0408(12) 0.0463(12) 0.0307(10) 0.0154(10) 0.0087(9) 0.0075(9)
N1 0.0370(9) 0.0311(8) 0.0322(8) 0.0132(7) 0.0075(7) 0.0060(7)
O7 0.0474(10) 0.0797(13) 0.0346(8) 0.0071(9) 0.0099(7) -0.0053(9)
B1 0.0370(12) 0.0320(11) 0.0293(10) 0.0143(9) 0.0084(9) 0.0071(9)

loop_
_atom_type_symbol
_atom_type_description
_atom_type_scat_dispersion_real
_atom_type_scat_dispersion_imag
_atom_type_scat_source
C C 0.0033 0.0016 'International Tables Vol C Tables 4.2.6.8 and 6.1.1.4'
H H 0.0000 0.0000 'International Tables Vol C Tables 4.2.6.8 and 6.1.1.4'
N N 0.0061 0.0033 'International Tables Vol C Tables 4.2.6.8 and 6.1.1.4'
O O 0.0106 0.0060 'International Tables Vol C Tables 4.2.6.8 and 6.1.1.4'
B B 0.0013 0.0007 'International Tables Vol C Tables 4.2.6.8 and 6.1.1.4'

loop_
_geom_angle_atom_site_label_1
_geom_angle_atom_site_label_2
_geom_angle_atom_site_label_3
_geom_angle
C3 C2 N1 60.70(14)
C4 C3 C2 119.1(2)
C4 C3 N1 108.5(2)
C2 C3 N1 60.32(14)
C3 C4 C5 105.2(2)
O7 C5 C4 108.7(2)
O7 C5 C6 111.8(2)
C4 C5 C6 105.6(2)
N1 C6 C5 104.9(2)
O7 C8 C9 108.1(2)
N1 C10 C11 109.17(18)
N1 C10 C12 109.60(16)
C11 C10 C12 116.16(18)
C13 C12 C17 118.3(2)
C13 C12 C10 119.56(19)
C17 C12 C10 122.1(2)
C14 C13 C12 120.7(2)
C15 C14 C13 120.8(2)
C14 C15 C16 119.1(2)
C15 C16 C17 120.6(2)
C16 C17 C12 120.4(2)
C116 C111 C112 114.79(18)
C116 C111 B1 124.48(17)
C112 C111 B1 120.66(17)
C113 C112 C111 122.6(2)
C114 C113 C112 120.6(2)
C113 C114 C115 118.5(2)
C116 C115 C114 120.3(2)
C115 C116 C111 123.14(19)
C122 C121 C126 115.16(18)
C122 C121 B1 119.59(17)
C126 C121 B1 125.25(18)
C123 C122 C121 123.1(2)
C122 C123 C124 119.9(2)
C125 C124 C123 118.9(2)
C124 C125 C126 120.7(2)
C125 C126 C121 122.2(2)
C136 C131 C132 115.0(2)
C136 C131 B1 125.72(18)
C132 C131 B1 119.13(19)
C133 C132 C131 123.0(2)
C134 C133 C132 120.2(2)
C135 C134 C133 118.5(2)
C134 C135 C136 120.9(2)
C135 C136 C131 122.4(2)
C146 C141 C142 114.92(18)
C146 C141 B1 120.87(18)
C142 C141 B1 124.17(17)
C143 C142 C141 122.5(2)
C144 C143 C142 120.1(2)
C143 C144 C145 119.4(2)
C144 C145 C146 119.6(2)
C145 C146 C141 123.5(2)
C6 N1 C2 114.45(16)
C6 N1 C3 108.10(19)
C2 N1 C3 58.98(15)
C6 N1 C10 120.49(17)
C2 N1 C10 118.22(16)
C3 N1 C10 121.45(16)
C8 O7 C5 113.63(19)
C131 B1 C141 111.76(16)
C131 B1 C111 105.07(15)
C141 B1 C111 111.61(16)
C131 B1 C121 112.43(16)
C141 B1 C121 106.32(15)
C111 B1 C121 109.74(16)

loop_
_geom_bond_atom_site_label_1
_geom_bond_atom_site_label_2
_geom_bond_distance
C2 C3 1.471(3)
C2 N1 1.492(3)
C3 C4 1.470(4)
C3 N1 1.497(3)
C4 C5 1.510(5)
C5 O7 1.429(3)
C5 C6 1.540(4)
C6 N1 1.486(3)
C8 O7 1.406(3)
C8 C9 1.501(4)
C10 N1 1.507(3)
C10 C11 1.510(3)
C10 C12 1.520(3)
C12 C13 1.387(3)
C12 C17 1.389(3)
C13 C14 1.381(4)
C14 C15 1.371(4)
C15 C16 1.381(4)
C16 C17 1.384(3)
C111 C116 1.401(3)
C111 C112 1.406(3)
C111 B1 1.652(3)
C112 C113 1.388(3)
C113 C114 1.378(3)
C114 C115 1.388(3)
C115 C116 1.383(3)
C121 C122 1.404(3)
C121 C126 1.405(3)
C121 B1 1.657(3)
C122 C123 1.389(3)
C123 C124 1.392(3)
C124 C125 1.374(4)
C125 C126 1.402(3)
C131 C136 1.396(3)
C131 C132 1.409(3)
C131 B1 1.644(3)
C132 C133 1.389(3)
C133 C134 1.383(4)
C134 C135 1.379(4)
C135 C136 1.395(3)
C141 C146 1.392(3)
C141 C142 1.397(3)
C141 B1 1.646(3)
C142 C143 1.397(3)
C143 C144 1.370(4)
C144 C145 1.378(4)
C145 C146 1.387(3)
